data_1501866
loop_
_publ_author_name
'Antczak, Monika I.'
'Cai, Feng'
'Ready, Joseph M.'

_publ_section_title
;
 Asymmetric synthesis of tertiary benzylic alcohols.
;
_journal_issue 2
_journal_name_full 'Organic letters'
_journal_page_first 184
_journal_page_last 187
_journal_paper_doi 10.1021/ol102567h
_journal_volume 13
_journal_year 2011
_chemical_absolute_configuration syn
_chemical_formula_sum 'C24 H22 O2 S'
_chemical_formula_weight 374.48
_chemical_name_systematic
; 
 ? 
;
_space_group_IT_number 1
_symmetry_cell_setting triclinic
_symmetry_space_group_name_Hall 'P 1'
_symmetry_space_group_name_H-M 'P 1'
_atom_sites_solution_hydrogens geom
_atom_sites_solution_primary direct
_atom_sites_solution_secondary difmap
_audit_creation_method SHELXL-97
_cell_angle_alpha 105.335(3)
_cell_angle_beta 97.845(5)
_cell_angle_gamma 105.307(5)
_cell_formula_units_Z 2
_cell_length_a 8.351(5)
_cell_length_b 10.444(5)
_cell_length_c 13.019(9)
_cell_measurement_reflns_used 197
_cell_measurement_temperature 293(2)
_cell_measurement_theta_max 0.1
_cell_measurement_theta_min 0.01
_cell_volume 1029.9(11)
_computing_cell_refinement 'HKL2000 v095.373'
_computing_data_collection 'collect, Nonius 1999'
_computing_data_reduction 'HKL2000 v095.373'
_computing_publication_material 'XCIF (Sheldrick and Bruker 1997)'
_computing_structure_refinement 'SHELXL-97 (Sheldrick, 1997)'
_computing_structure_solution 'SHELXS-97 (Sheldrick, 1990)'
_diffrn_ambient_temperature 293(2)
_diffrn_measured_fraction_theta_full 0.952
_diffrn_measured_fraction_theta_max 0.952
_diffrn_measurement_device_type 'KAPPA CCD'
_diffrn_measurement_method collect
_diffrn_radiation_monochromator graphite
_diffrn_radiation_source 'fine-focus sealed tube'
_diffrn_radiation_type MoK\a
_diffrn_radiation_wavelength 0.71069
_diffrn_reflns_av_R_equivalents 0.0500
_diffrn_reflns_av_sigmaI/netI 0.0889
_diffrn_reflns_limit_h_max 9
_diffrn_reflns_limit_h_min 0
_diffrn_reflns_limit_k_max 12
_diffrn_reflns_limit_k_min -11
_diffrn_reflns_limit_l_max 16
_diffrn_reflns_limit_l_min -16
_diffrn_reflns_number 4410
_diffrn_reflns_theta_full 27.27
_diffrn_reflns_theta_max 27.27
_diffrn_reflns_theta_min 1.66
_exptl_absorpt_coefficient_mu 0.172
_exptl_absorpt_correction_type none
_exptl_absorpt_process_details none
_exptl_crystal_colour colorless
_exptl_crystal_density_diffrn 1.208
_exptl_crystal_density_method 'not measured'
_exptl_crystal_description plate
_exptl_crystal_F_000 396
_exptl_crystal_size_max 0.1
_exptl_crystal_size_mid 0.06
_exptl_crystal_size_min 0.03
_refine_diff_density_max 0.299
_refine_diff_density_min -0.372
_refine_diff_density_rms 0.091
_refine_ls_abs_structure_details 'Flack H D (1983), Acta Cryst. A39, 876-881'
_refine_ls_abs_structure_Flack 0.09(15)
_refine_ls_extinction_method none
_refine_ls_goodness_of_fit_ref 0.991
_refine_ls_hydrogen_treatment constr
_refine_ls_matrix_type full
_refine_ls_number_parameters 489
_refine_ls_number_reflns 4410
_refine_ls_number_restraints 3
_refine_ls_restrained_S_all 0.990
_refine_ls_R_factor_all 0.1102
_refine_ls_R_factor_gt 0.0764
_refine_ls_shift/su_max 0.006
_refine_ls_shift/su_mean 0.001
_refine_ls_structure_factor_coef Fsqd
_refine_ls_weighting_details 'calc w=1/[\s^2^(Fo^2^)+(0.1347P)^2^+0.3730P] where P=(Fo^2^+2Fc^2^)/3'
_refine_ls_weighting_scheme calc
_refine_ls_wR_factor_gt 0.1767
_refine_ls_wR_factor_ref 0.2089
_reflns_number_gt 3885
_reflns_number_total 4410
_reflns_threshold_expression >2sigma(I)
_cod_data_source_file ol102567h_si_004.cif
_cod_data_source_block shelxl
_cod_original_sg_symbol_H-M P1
_cod_database_code 1501866

loop_
_symmetry_equiv_pos_as_xyz
'x, y, z'

loop_
_atom_site_label
_atom_site_type_symbol
_atom_site_fract_x
_atom_site_fract_y
_atom_site_fract_z
_atom_site_U_iso_or_equiv
_atom_site_adp_type
_atom_site_occupancy
_atom_site_symmetry_multiplicity
_atom_site_calc_flag
_atom_site_refinement_flags
S1 S 0.4962(2) 0.84889(16) 0.25816(13) 0.0511(5) Uani 1 1 d .
O1 O 0.5039(8) 0.7573(5) 0.1503(4) 0.0623(14) Uani 1 1 d .
H1 H 0.4107 0.6980 0.1218 0.093 Uiso 1 1 calc R
O2 O 0.5011(6) 1.0853(5) 0.4201(4) 0.0520(12) Uani 1 1 d .
C1 C 0.3297(15) 0.4551(12) 0.5265(9) 0.095(3) Uani 1 1 d .
H1A H 0.2701 0.4901 0.5800 0.142 Uiso 1 1 calc R
H1B H 0.4354 0.4510 0.5628 0.142 Uiso 1 1 calc R
H1C H 0.2613 0.3631 0.4804 0.142 Uiso 1 1 calc R
C2 C 0.3649(10) 0.5514(9) 0.4578(6) 0.061(2) Uani 1 1 d .
C3 C 0.3137(11) 0.6676(9) 0.4762(7) 0.066(2) Uani 1 1 d .
H3 H 0.2529 0.6859 0.5302 0.079 Uiso 1 1 calc R
C4 C 0.3507(10) 0.7593(9) 0.4159(6) 0.0611(19) Uani 1 1 d .
H4 H 0.3137 0.8375 0.4287 0.073 Uiso 1 1 calc R
C5 C 0.4418(9) 0.7330(7) 0.3378(5) 0.0480(16) Uani 1 1 d .
C6 C 0.4890(11) 0.6129(8) 0.3147(7) 0.060(2) Uani 1 1 d .
H6 H 0.5474 0.5933 0.2596 0.072 Uiso 1 1 calc R
C7 C 0.4484(11) 0.5224(9) 0.3745(7) 0.068(2) Uani 1 1 d .
H7 H 0.4779 0.4406 0.3583 0.081 Uiso 1 1 calc R
C8 C 0.7195(9) 0.9347(7) 0.3292(5) 0.0488(16) Uani 1 1 d .
C9 C 0.7818(9) 1.0511(7) 0.4228(5) 0.0473(15) Uani 1 1 d .
C10 C 0.9568(9) 1.1032(8) 0.4642(7) 0.0597(19) Uani 1 1 d .
H10 H 0.9998 1.1797 0.5274 0.072 Uiso 1 1 calc R
C11 C 1.0684(11) 1.0464(9) 0.4156(8) 0.066(2) Uani 1 1 d .
H11 H 1.1847 1.0831 0.4460 0.079 Uiso 1 1 calc R
C12 C 1.0058(12) 0.9337(10) 0.3207(8) 0.071(2) Uani 1 1 d .
H12 H 1.0801 0.8949 0.2860 0.086 Uiso 1 1 calc R
C13 C 0.8345(11) 0.8799(9) 0.2781(7) 0.0608(19) Uani 1 1 d .
H13 H 0.7934 0.8051 0.2136 0.073 Uiso 1 1 calc R
C14 C 0.6679(9) 1.1237(7) 0.4856(5) 0.0494(16) Uani 1 1 d .
C15 C 0.6512(10) 1.0749(9) 0.5865(6) 0.0580(18) Uani 1 1 d .
H15A H 0.6130 0.9735 0.5634 0.070 Uiso 1 1 calc R
H15B H 0.7624 1.1074 0.6354 0.070 Uiso 1 1 calc R
C16 C 0.5286(13) 1.1276(12) 0.6479(7) 0.081(3) Uani 1 1 d .
H16A H 0.5238 1.0946 0.7100 0.121 Uiso 1 1 calc R
H16B H 0.4174 1.0936 0.6006 0.121 Uiso 1 1 calc R
H16C H 0.5666 1.2279 0.6721 0.121 Uiso 1 1 calc R
C17 C 0.7471(10) 1.2762(8) 0.5199(6) 0.0551(17) Uani 1 1 d .
C18 C 0.8124(10) 1.4018(8) 0.5513(6) 0.0593(19) Uani 1 1 d .
C19 C 0.8870(10) 1.5496(8) 0.5868(7) 0.065(2) Uani 1 1 d .
C20 C 0.8657(13) 1.6289(10) 0.5183(10) 0.089(3) Uani 1 1 d .
H20 H 0.8037 1.5825 0.4469 0.107 Uiso 1 1 calc R
C21 C 0.930(2) 1.7695(16) 0.550(2) 0.145(7) Uani 1 1 d .
H21 H 0.9106 1.8180 0.5018 0.174 Uiso 1 1 calc R
C22 C 1.024(3) 1.8392(16) 0.652(3) 0.176(11) Uani 1 1 d .
H22 H 1.0690 1.9362 0.6749 0.211 Uiso 1 1 calc R
C23 C 1.052(3) 1.7659(18) 0.7240(15) 0.180(10) Uani 1 1 d .
H23 H 1.1157 1.8149 0.7946 0.217 Uiso 1 1 calc R
C24 C 0.9854(18) 1.6176(11) 0.6920(9) 0.111(4) Uani 1 1 d .
H24 H 1.0069 1.5684 0.7394 0.134 Uiso 1 1 calc R
S2 S 0.49805(19) 1.09878(16) 0.13897(13) 0.0481(4) Uani 1 1 d .
O3 O 0.4950(7) 1.1926(6) 0.2481(4) 0.0577(13) Uani 1 1 d .
H3A H 0.4022 1.1645 0.2627 0.087 Uiso 1 1 calc R
O4 O 0.5148(6) 0.8707(5) -0.0197(4) 0.0556(13) Uani 1 1 d .
C25 C 0.3310(17) 1.4190(16) -0.1686(10) 0.114(4) Uani 1 1 d .
H25A H 0.2582 1.3538 -0.2359 0.171 Uiso 1 1 calc R
H25B H 0.4335 1.4716 -0.1831 0.171 Uiso 1 1 calc R
H25C H 0.2734 1.4816 -0.1350 0.171 Uiso 1 1 calc R
C26 C 0.3755(12) 1.3394(12) -0.0918(7) 0.073(2) Uani 1 1 d .
C27 C 0.3153(12) 1.1972(12) -0.1251(6) 0.080(3) Uani 1 1 d .
H27 H 0.2472 1.1497 -0.1949 0.096 Uiso 1 1 calc R
C28 C 0.3539(12) 1.1206(10) -0.0563(7) 0.072(2) Uani 1 1 d .
H28 H 0.3109 1.0235 -0.0794 0.087 Uiso 1 1 calc R
C29 C 0.4565(9) 1.1925(7) 0.0456(5) 0.0461(15) Uani 1 1 d .
C30 C 0.5172(12) 1.3348(9) 0.0783(7) 0.064(2) Uani 1 1 d .
H30 H 0.5862 1.3839 0.1475 0.077 Uiso 1 1 calc R
C31 C 0.4761(13) 1.4055(11) 0.0086(8) 0.074(2) Uani 1 1 d .
H31 H 0.5194 1.5026 0.0317 0.089 Uiso 1 1 calc R
C32 C 0.7250(9) 1.1288(7) 0.1427(5) 0.0468(15) Uani 1 1 d .
C33 C 0.8308(10) 1.2430(9) 0.2285(6) 0.0604(19) Uani 1 1 d .
H33 H 0.7833 1.2970 0.2766 0.072 Uiso 1 1 calc R
C34 C 1.0031(11) 1.2773(11) 0.2436(8) 0.077(2) Uani 1 1 d .
H34 H 1.0728 1.3566 0.2994 0.092 Uiso 1 1 calc R
C35 C 1.0737(12) 1.1937(12) 0.1755(8) 0.080(3) Uani 1 1 d .
H35 H 1.1913 1.2140 0.1868 0.096 Uiso 1 1 calc R
C36 C 0.9681(10) 1.0795(9) 0.0906(8) 0.064(2) Uani 1 1 d .
H36 H 1.0170 1.0245 0.0446 0.076 Uiso 1 1 calc R
C37 C 0.7928(9) 1.0435(8) 0.0713(6) 0.0494(16) Uani 1 1 d .
C38 C 0.6879(10) 0.9147(8) -0.0258(5) 0.0521(17) Uani 1 1 d .
C39 C 0.6924(13) 0.9512(9) -0.1326(7) 0.068(2) Uani 1 1 d .
H39A H 0.8100 0.9839 -0.1381 0.082 Uiso 1 1 calc R
H39B H 0.6449 1.0269 -0.1300 0.082 Uiso 1 1 calc R
C40 C 0.5951(17) 0.8291(11) -0.2330(7) 0.091(3) Uani 1 1 d .
H40A H 0.6029 0.8577 -0.2969 0.137 Uiso 1 1 calc R
H40B H 0.4778 0.7978 -0.2292 0.137 Uiso 1 1 calc R
H40C H 0.6427 0.7542 -0.2368 0.137 Uiso 1 1 calc R
C41 C 0.7626(11) 0.7994(8) -0.0281(6) 0.0581(18) Uani 1 1 d .
C42 C 0.8206(11) 0.7077(8) -0.0290(7) 0.0606(19) Uani 1 1 d .
C43 C 0.8881(10) 0.5948(8) -0.0261(6) 0.0571(18) Uani 1 1 d .
C44 C 0.8198(11) 0.4662(9) -0.1040(7) 0.069(2) Uani 1 1 d .
H44 H 0.7322 0.4527 -0.1621 0.083 Uiso 1 1 calc R
C45 C 0.8786(14) 0.3572(9) -0.0974(8) 0.078(2) Uani 1 1 d .
H45 H 0.8307 0.2704 -0.1509 0.094 Uiso 1 1 calc R
C46 C 1.0064(14) 0.3755(10) -0.0131(9) 0.083(3) Uani 1 1 d .
H46 H 1.0446 0.3011 -0.0076 0.100 Uiso 1 1 calc R
C47 C 1.0766(18) 0.5010(14) 0.0615(12) 0.122(5) Uani 1 1 d .
H47 H 1.1688 0.5146 0.1165 0.146 Uiso 1 1 calc R
C48 C 1.0165(16) 0.6110(11) 0.0594(10) 0.102(4) Uani 1 1 d .
H48 H 1.0623 0.6958 0.1154 0.122 Uiso 1 1 calc R

loop_
_atom_site_aniso_label
_atom_site_aniso_U_11
_atom_site_aniso_U_22
_atom_site_aniso_U_33
_atom_site_aniso_U_23
_atom_site_aniso_U_13
_atom_site_aniso_U_12
S1 0.0634(11) 0.0442(9) 0.0443(9) 0.0145(7) 0.0068(7) 0.0167(8)
O1 0.083(4) 0.047(3) 0.049(3) 0.010(2) 0.010(3) 0.013(3)
O2 0.044(3) 0.059(3) 0.048(3) 0.016(2) 0.005(2) 0.013(2)
C1 0.101(8) 0.085(7) 0.095(7) 0.054(6) 0.015(6) 0.003(6)
C2 0.053(4) 0.061(5) 0.060(5) 0.023(3) 0.001(3) 0.004(4)
C3 0.068(5) 0.069(6) 0.058(5) 0.020(4) 0.022(4) 0.012(4)
C4 0.066(5) 0.063(5) 0.055(4) 0.020(3) 0.018(4) 0.019(4)
C5 0.050(4) 0.044(4) 0.046(4) 0.013(3) 0.008(3) 0.011(3)
C6 0.064(5) 0.057(5) 0.064(5) 0.020(4) 0.022(4) 0.024(4)
C7 0.079(6) 0.048(5) 0.074(5) 0.023(4) 0.009(4) 0.017(4)
C8 0.059(4) 0.044(4) 0.047(4) 0.018(3) 0.012(3) 0.019(3)
C9 0.054(4) 0.042(4) 0.050(4) 0.022(3) 0.016(3) 0.011(3)
C10 0.045(4) 0.056(4) 0.072(5) 0.023(4) 0.006(3) 0.006(3)
C11 0.047(4) 0.072(5) 0.093(6) 0.044(5) 0.024(4) 0.022(4)
C12 0.071(6) 0.086(6) 0.083(6) 0.038(5) 0.038(5) 0.046(5)
C13 0.072(5) 0.061(5) 0.060(5) 0.025(4) 0.023(4) 0.029(4)
C14 0.053(4) 0.045(4) 0.047(4) 0.014(3) 0.010(3) 0.010(3)
C15 0.063(5) 0.066(5) 0.045(4) 0.019(3) 0.012(3) 0.018(3)
C16 0.086(7) 0.117(8) 0.051(5) 0.031(5) 0.022(4) 0.042(6)
C17 0.057(4) 0.052(4) 0.054(4) 0.012(3) 0.007(3) 0.021(3)
C18 0.055(4) 0.054(5) 0.062(4) 0.012(3) 0.007(3) 0.015(3)
C19 0.061(5) 0.049(5) 0.074(5) 0.006(4) 0.025(4) 0.010(3)
C20 0.081(7) 0.062(6) 0.122(8) 0.041(6) 0.005(6) 0.014(5)
C21 0.143(13) 0.066(9) 0.25(2) 0.081(12) 0.066(14) 0.038(8)
C22 0.192(19) 0.053(9) 0.26(3) 0.015(13) 0.11(2) 0.003(10)
C23 0.23(2) 0.089(12) 0.120(12) -0.038(10) 0.036(13) -0.047(12)
C24 0.143(10) 0.079(7) 0.068(6) -0.005(5) 0.030(6) -0.014(6)
S2 0.0527(10) 0.0505(10) 0.0509(10) 0.0186(7) 0.0169(7) 0.0267(7)
O3 0.072(4) 0.072(4) 0.044(3) 0.020(2) 0.020(2) 0.040(3)
O4 0.058(3) 0.055(3) 0.055(3) 0.013(2) 0.012(2) 0.023(2)
C25 0.119(10) 0.173(13) 0.098(8) 0.090(9) 0.030(7) 0.076(10)
C26 0.076(6) 0.100(8) 0.069(5) 0.044(5) 0.022(4) 0.050(5)
C27 0.081(6) 0.109(8) 0.041(4) 0.016(4) -0.005(4) 0.036(5)
C28 0.081(6) 0.078(6) 0.056(5) 0.014(4) 0.006(4) 0.036(5)
C29 0.048(4) 0.054(4) 0.041(3) 0.013(3) 0.013(3) 0.025(3)
C30 0.091(6) 0.056(5) 0.045(4) 0.016(4) 0.007(4) 0.027(4)
C31 0.093(7) 0.066(5) 0.078(6) 0.036(4) 0.022(5) 0.033(5)
C32 0.047(4) 0.055(4) 0.049(4) 0.021(3) 0.011(3) 0.027(3)
C33 0.055(5) 0.065(5) 0.057(4) 0.015(3) 0.007(3) 0.022(4)
C34 0.059(5) 0.086(6) 0.073(5) 0.016(5) -0.004(4) 0.019(4)
C35 0.050(5) 0.103(7) 0.094(7) 0.042(6) 0.008(5) 0.029(5)
C36 0.052(5) 0.066(5) 0.089(6) 0.032(4) 0.022(4) 0.034(4)
C37 0.054(4) 0.052(4) 0.056(4) 0.025(3) 0.018(3) 0.030(3)
C38 0.069(5) 0.057(4) 0.044(4) 0.022(3) 0.018(3) 0.033(4)
C39 0.093(6) 0.066(5) 0.061(5) 0.031(4) 0.028(4) 0.035(4)
C40 0.141(10) 0.088(7) 0.049(5) 0.020(4) 0.016(5) 0.047(6)
C41 0.074(5) 0.058(5) 0.052(4) 0.018(3) 0.017(3) 0.034(4)
C42 0.075(5) 0.056(5) 0.068(5) 0.026(4) 0.029(4) 0.036(4)
C43 0.062(4) 0.060(5) 0.062(4) 0.024(3) 0.017(4) 0.033(4)
C44 0.077(6) 0.057(5) 0.067(5) 0.013(4) 0.002(4) 0.024(4)
C45 0.093(7) 0.054(5) 0.091(6) 0.024(4) 0.015(5) 0.030(4)
C46 0.088(7) 0.069(6) 0.112(8) 0.035(5) 0.022(6) 0.048(5)
C47 0.116(10) 0.105(9) 0.127(10) 0.008(8) -0.030(8) 0.064(8)
C48 0.117(9) 0.071(6) 0.094(7) -0.007(5) -0.022(6) 0.049(6)

loop_
_atom_type_symbol
_atom_type_description
_atom_type_scat_dispersion_real
_atom_type_scat_dispersion_imag
_atom_type_scat_source
C C 0.0033 0.0016 'International Tables Vol C Tables 4.2.6.8 and 6.1.1.4'
H H 0.0000 0.0000 'International Tables Vol C Tables 4.2.6.8 and 6.1.1.4'
O O 0.0106 0.0060 'International Tables Vol C Tables 4.2.6.8 and 6.1.1.4'
S S 0.1246 0.1234 'International Tables Vol C Tables 4.2.6.8 and 6.1.1.4'

loop_
_geom_angle_atom_site_label_1
_geom_angle_atom_site_label_2
_geom_angle_atom_site_label_3
_geom_angle
O1 S1 C5 105.1(3)
O1 S1 C8 104.1(3)
C5 S1 C8 97.4(3)
C7 C2 C3 118.7(7)
C7 C2 C1 120.4(9)
C3 C2 C1 120.9(9)
C2 C3 C4 121.3(8)
C5 C4 C3 119.2(8)
C4 C5 C6 120.4(7)
C4 C5 S1 121.4(6)
C6 C5 S1 118.2(6)
C5 C6 C7 119.2(8)
C2 C7 C6 121.0(8)
C9 C8 C13 119.2(7)
C9 C8 S1 126.1(5)
C13 C8 S1 114.6(6)
C10 C9 C8 117.8(7)
C10 C9 C14 117.9(6)
C8 C9 C14 124.2(6)
C11 C10 C9 122.7(8)
C10 C11 C12 119.1(8)
C13 C12 C11 119.7(8)
C12 C13 C8 121.5(8)
O2 C14 C17 110.0(6)
O2 C14 C9 111.3(5)
C17 C14 C9 109.5(6)
O2 C14 C15 107.7(6)
C17 C14 C15 110.0(6)
C9 C14 C15 108.3(6)
C16 C15 C14 113.1(7)
C18 C17 C14 178.0(8)
C17 C18 C19 179.0(9)
C24 C19 C20 118.6(9)
C24 C19 C18 119.6(9)
C20 C19 C18 121.7(8)
C21 C20 C19 123.3(14)
C22 C21 C20 119.6(18)
C21 C22 C23 119.8(14)
C24 C23 C22 121.6(16)
C19 C24 C23 117.0(16)
O3 S2 C29 103.9(3)
O3 S2 C32 103.8(3)
C29 S2 C32 98.1(3)
C31 C26 C27 118.2(8)
C31 C26 C25 121.9(10)
C27 C26 C25 119.9(10)
C26 C27 C28 121.3(8)
C29 C28 C27 118.5(8)
C30 C29 C28 119.9(7)
C30 C29 S2 120.3(5)
C28 C29 S2 119.7(6)
C29 C30 C31 119.7(8)
C26 C31 C30 122.4(9)
C37 C32 C33 120.8(7)
C37 C32 S2 125.2(5)
C33 C32 S2 113.9(5)
C34 C33 C32 120.9(8)
C33 C34 C35 119.6(8)
C36 C35 C34 119.3(8)
C37 C36 C35 122.7(8)
C36 C37 C32 116.7(7)
C36 C37 C38 118.2(7)
C32 C37 C38 125.1(6)
O4 C38 C41 110.0(6)
O4 C38 C39 107.2(6)
C41 C38 C39 109.5(6)
O4 C38 C37 111.6(6)
C41 C38 C37 109.0(6)
C39 C38 C37 109.5(6)
C38 C39 C40 113.1(8)
C42 C41 C38 179.2(9)
C41 C42 C43 177.5(9)
C48 C43 C44 118.1(8)
C48 C43 C42 120.5(8)
C44 C43 C42 121.2(7)
C43 C44 C45 120.9(8)
C46 C45 C44 120.2(9)
C45 C46 C47 119.3(9)
C46 C47 C48 121.9(10)
C43 C48 C47 119.5(9)

loop_
_geom_bond_atom_site_label_1
_geom_bond_atom_site_label_2
_geom_bond_distance
S1 O1 1.495(5)
S1 C5 1.802(7)
S1 C8 1.829(7)
O2 C14 1.424(9)
C1 C2 1.513(12)
C2 C7 1.378(13)
C2 C3 1.364(13)
C3 C4 1.392(12)
C4 C5 1.365(11)
C5 C6 1.384(11)
C6 C7 1.380(13)
C8 C9 1.394(9)
C8 C13 1.399(11)
C9 C10 1.390(10)
C9 C14 1.554(10)
C10 C11 1.369(12)
C11 C12 1.384(13)
C12 C13 1.365(13)
C14 C17 1.470(11)
C14 C15 1.540(10)
C15 C16 1.509(13)
C17 C18 1.210(11)
C18 C19 1.422(11)
C19 C24 1.387(14)
C19 C20 1.392(14)
C20 C21 1.348(18)
C21 C22 1.35(3)
C22 C23 1.39(3)
C23 C24 1.42(2)
S2 O3 1.506(5)
S2 C29 1.804(7)
S2 C32 1.829(7)
O4 C38 1.418(9)
C25 C26 1.526(13)
C26 C31 1.344(13)
C26 C27 1.360(14)
C27 C28 1.409(13)
C28 C29 1.371(11)
C29 C30 1.362(11)
C30 C31 1.375(12)
C32 C37 1.397(10)
C32 C33 1.386(10)
C33 C34 1.361(12)
C34 C35 1.378(14)
C35 C36 1.380(14)
C36 C37 1.380(11)
C37 C38 1.533(10)
C38 C41 1.491(11)
C38 C39 1.537(10)
C39 C40 1.509(13)
C41 C42 1.181(11)
C42 C43 1.441(11)
C43 C48 1.377(13)
C43 C44 1.369(11)
C44 C45 1.371(12)
C45 C46 1.357(14)
C46 C47 1.330(16)
C47 C48 1.375(16)
